data_7043214
loop_
_publ_author_name
'Mehring, Michael'
'Preda, Ana Maria'
'Schneider, Wolfgang B.'
'Rainer, Martin'
'Rueffer, Tobias'
'Schaarschmidt, Dieter'
'Lang, Heinrich'

_publ_section_title
;
 Heteroaryl Bismuthines: A Novel Synthetic Concept and
 Metal&#x00B7;&#x00B7;&#x00B7;\p Heteroarene Interaction
;
_journal_name_full 'Dalton Trans.'
_journal_paper_doi 10.1039/C7DT01437F
_journal_year 2017
_chemical_formula_moiety 'C12 H9 Bi Se3'
_chemical_formula_sum 'C12 H9 Bi Se3'
_chemical_formula_weight 599.05
_chemical_name_systematic
;
 ?
;
_space_group_crystal_system triclinic
_space_group_IT_number 2
_space_group_name_Hall '-P 1'
_space_group_name_H-M_alt 'P -1'
_symmetry_space_group_name_Hall '-P 1'
_symmetry_space_group_name_H-M 'P -1'
_atom_sites_solution_hydrogens geom
_audit_creation_method SHELXL-2013
_audit_update_record
;
2017-03-31 deposited with the CCDC.
2017-06-02 downloaded from the CCDC.
;
_cell_angle_alpha 77.414(7)
_cell_angle_beta 79.252(6)
_cell_angle_gamma 81.297(6)
_cell_formula_units_Z 2
_cell_length_a 6.2842(4)
_cell_length_b 8.3495(7)
_cell_length_c 13.7048(11)
_cell_measurement_reflns_used 1747
_cell_measurement_temperature 120
_cell_measurement_theta_max 27.4160
_cell_measurement_theta_min 3.5790
_cell_volume 684.89(9)
_computing_cell_refinement
;
CrysAlisPro, Agilent Technologies,
Version 1.171.37.35 (release 13-08-2014 CrysAlis171 .NET)
(compiled Aug 13 2014,18:06:01)
;
_computing_data_collection
;
CrysAlisPro, Agilent Technologies,
Version 1.171.37.35 (release 13-08-2014 CrysAlis171 .NET)
(compiled Aug 13 2014,18:06:01)
;
_computing_data_reduction
;
CrysAlisPro, Agilent Technologies,
Version 1.171.37.35 (release 13-08-2014 CrysAlis171 .NET)
(compiled Aug 13 2014,18:06:01)
;
_computing_structure_refinement 'SHELXL-2013 (Sheldrick, 2013)'
_computing_structure_solution 'SHELXS-2013 (Sheldrick, 2013)'
_diffrn_ambient_temperature 120
_diffrn_measured_fraction_theta_full 0.990
_diffrn_measured_fraction_theta_max 0.990
_diffrn_measurement_device_type 'oxford gemini s'
_diffrn_measurement_method '\w scans'
_diffrn_radiation_type MoK\a
_diffrn_radiation_wavelength 0.71073
_diffrn_reflns_av_R_equivalents 0.0472
_diffrn_reflns_av_unetI/netI 0.0817
_diffrn_reflns_Laue_measured_fraction_full 0.990
_diffrn_reflns_Laue_measured_fraction_max 0.990
_diffrn_reflns_limit_h_max 7
_diffrn_reflns_limit_h_min -7
_diffrn_reflns_limit_k_max 9
_diffrn_reflns_limit_k_min -9
_diffrn_reflns_limit_l_max 16
_diffrn_reflns_limit_l_min -16
_diffrn_reflns_number 4287
_diffrn_reflns_point_group_measured_fraction_full 0.990
_diffrn_reflns_point_group_measured_fraction_max 0.990
_diffrn_reflns_theta_full 25.000
_diffrn_reflns_theta_max 24.997
_diffrn_reflns_theta_min 3.085
_exptl_absorpt_coefficient_mu 20.813
_exptl_absorpt_correction_T_max 1.00000
_exptl_absorpt_correction_T_min 0.44330
_exptl_absorpt_correction_type multi-scan
_exptl_absorpt_process_details
;
CrysAlisPro, Agilent Technologies,
Version 1.171.37.35 (release 13-08-2014 CrysAlis171 .NET)
(compiled Aug 13 2014,18:06:01)
Empirical absorption correction using spherical harmonics,
 implemented in SCALE3 ABSPACK scaling algorithm.
;
_exptl_crystal_colour colourless
_exptl_crystal_density_diffrn 2.905
_exptl_crystal_description needle
_exptl_crystal_F_000 532
_exptl_crystal_size_max 0.2
_exptl_crystal_size_mid 0.06
_exptl_crystal_size_min 0.06
_refine_diff_density_max 2.246
_refine_diff_density_min -1.972
_refine_diff_density_rms 0.292
_refine_ls_extinction_method none
_refine_ls_goodness_of_fit_ref 0.994
_refine_ls_hydrogen_treatment constr
_refine_ls_matrix_type full
_refine_ls_number_parameters 164
_refine_ls_number_reflns 2384
_refine_ls_number_restraints 156
_refine_ls_restrained_S_all 0.971
_refine_ls_R_factor_all 0.0527
_refine_ls_R_factor_gt 0.0433
_refine_ls_shift/su_max 0.000
_refine_ls_shift/su_mean 0.000
_refine_ls_structure_factor_coef Fsqd
_refine_ls_weighting_details 'w=1/[\s^2^(Fo^2^)+(0.0292P)^2^] where P=(Fo^2^+2Fc^2^)/3'
_refine_ls_weighting_scheme calc
_refine_ls_wR_factor_gt 0.0803
_refine_ls_wR_factor_ref 0.0848
_reflns_Friedel_coverage 0.000
_reflns_number_gt 2062
_reflns_number_total 2384
_reflns_threshold_expression 'I > 2\s(I)'
_cod_data_source_file c7dt01437f2.cif
_cod_data_source_block 7a
_cod_database_code 7043214
_shelx_space_group_comment
;
The symmetry employed for this shelxl refinement is uniquely defined
by the following loop, which should always be used as a source of
symmetry information in preference to the above space-group names.
They are only intended as comments.
;
_shelxl_version_number 2013-4

loop_
_space_group_symop_operation_xyz
'x, y, z'
'-x, -y, -z'

loop_
_atom_site_label
_atom_site_type_symbol
_atom_site_fract_x
_atom_site_fract_y
_atom_site_fract_z
_atom_site_U_iso_or_equiv
_atom_site_adp_type
_atom_site_occupancy
_atom_site_site_symmetry_order
_atom_site_calc_flag
_atom_site_refinement_flags_posn
_atom_site_refinement_flags_adp
_atom_site_refinement_flags_occupancy
_atom_site_disorder_assembly
_atom_site_disorder_group
C1 C 0.3552(14) 0.1849(11) 0.0570(7) 0.022(2) Uani 1 1 d D U . . .
Se1 Se 0.0627(2) 0.1990(2) 0.05044(12) 0.0290(5) Uani 0.765(4) 1 d D U P A 1
C2 C 0.464(4) 0.294(3) -0.0237(17) 0.028(5) Uani 0.765(4) 1 d D U P A 1
H2 H 0.6114 0.3060 -0.0337 0.034 Uiso 0.765(4) 1 calc R U P A 1
C2' C 0.142(6) 0.210(7) 0.033(4) 0.036(14) Uani 0.235(4) 1 d D U P A 2
H2' H 0.0342 0.1456 0.0698 0.044 Uiso 0.235(4) 1 calc R U P A 2
Se1' Se 0.5110(11) 0.3184(9) -0.0468(5) 0.0249(17) Uani 0.235(4) 1 d D U P A 2
C3 C 0.2998(18) 0.3900(12) -0.0929(8) 0.030(2) Uani 1 1 d D U . . .
H3 H 0.3387 0.4667 -0.1515 0.036 Uiso 1 1 calc R U . A 1
C4 C 0.0963(19) 0.3517(13) -0.0598(9) 0.038(3) Uani 1 1 d D U . . .
H4 H -0.0196 0.4026 -0.0931 0.045 Uiso 1 1 calc R U . A 1
C5 C 0.2328(16) -0.0853(11) 0.2651(7) 0.019(2) Uani 1 1 d . U . . .
C6 C 0.0862(14) -0.1727(10) 0.2397(7) 0.0169(19) Uani 1 1 d . U . . .
H6 H 0.0918 -0.1878 0.1740 0.020 Uiso 1 1 calc R U . . .
Se2 Se 0.17291(18) -0.08643(12) 0.40418(8) 0.0282(3) Uani 1 1 d . U . . .
C7 C -0.0727(18) -0.2372(12) 0.3212(8) 0.031(2) Uani 1 1 d . U . . .
H7 H -0.1812 -0.2947 0.3124 0.038 Uiso 1 1 calc R U . . .
C8 C -0.0545(17) -0.2091(11) 0.4116(8) 0.029(2) Uani 1 1 d . U . . .
H8 H -0.1455 -0.2469 0.4714 0.034 Uiso 1 1 calc R U . . .
C9 C 0.5025(16) 0.2147(10) 0.2645(8) 0.022(2) Uani 1 1 d . U . . .
C10 C 0.6602(17) 0.2328(10) 0.3177(8) 0.023(2) Uani 1 1 d . U . . .
H10 H 0.7900 0.1629 0.3201 0.027 Uiso 1 1 calc R U . . .
C11 C 0.6041(18) 0.3719(11) 0.3698(8) 0.029(2) Uani 1 1 d . U . . .
H11 H 0.6954 0.3979 0.4088 0.034 Uiso 1 1 calc R U . . .
C12 C 0.4101(18) 0.4596(11) 0.3570(8) 0.027(2) Uani 1 1 d . U . . .
H12 H 0.3549 0.5522 0.3851 0.033 Uiso 1 1 calc R U . . .
Se3 Se 0.26640(16) 0.37580(11) 0.27777(8) 0.0257(3) Uani 1 1 d . U . . .
Bi1 Bi 0.53293(6) 0.01730(4) 0.17307(3) 0.01960(15) Uani 1 1 d . U . . .

loop_
_atom_site_aniso_label
_atom_site_aniso_U_11
_atom_site_aniso_U_22
_atom_site_aniso_U_33
_atom_site_aniso_U_23
_atom_site_aniso_U_13
_atom_site_aniso_U_12
C1 0.025(4) 0.026(4) 0.014(4) -0.009(3) 0.002(3) -0.001(3)
Se1 0.0180(9) 0.0343(9) 0.0285(9) 0.0081(7) -0.0023(7) -0.0057(7)
C2 0.033(7) 0.031(8) 0.018(7) 0.001(6) -0.003(5) -0.004(5)
C2' 0.029(7) 0.04(2) 0.037(16) 0.004(17) -0.006(8) -0.007(9)
Se1' 0.026(3) 0.026(3) 0.019(3) -0.001(2) 0.002(2) -0.004(2)
C3 0.040(4) 0.027(5) 0.020(5) -0.004(4) -0.003(3) -0.003(3)
C4 0.038(5) 0.035(5) 0.041(5) -0.008(4) -0.011(4) 0.002(4)
C5 0.023(4) 0.016(4) 0.014(4) 0.004(3) -0.003(3) 0.004(3)
C6 0.017(4) 0.011(4) 0.018(4) -0.001(3) -0.006(3) 0.010(3)
Se2 0.0380(7) 0.0260(6) 0.0195(5) -0.0038(4) -0.0026(5) -0.0038(5)
C7 0.033(5) 0.026(5) 0.031(4) -0.001(4) -0.001(4) -0.003(4)
C8 0.030(5) 0.023(5) 0.027(4) 0.004(4) -0.001(4) -0.006(4)
C9 0.023(4) 0.015(4) 0.024(4) 0.000(3) 0.000(4) -0.002(3)
C10 0.027(5) 0.012(4) 0.026(5) 0.000(3) -0.004(4) 0.001(3)
C11 0.042(5) 0.017(4) 0.028(5) -0.003(4) -0.014(4) -0.002(4)
C12 0.036(5) 0.017(4) 0.028(5) -0.001(4) -0.007(4) -0.003(3)
Se3 0.0218(6) 0.0220(5) 0.0338(6) -0.0072(5) -0.0065(5) 0.0015(4)
Bi1 0.0163(2) 0.0206(2) 0.0216(2) -0.00507(16) -0.00345(17) 0.00060(15)

loop_
_atom_type_symbol
_atom_type_description
_atom_type_scat_dispersion_real
_atom_type_scat_dispersion_imag
_atom_type_scat_source
C C 0.0033 0.0016 'International Tables Vol C Tables 4.2.6.8 and 6.1.1.4'
H H 0.0000 0.0000 'International Tables Vol C Tables 4.2.6.8 and 6.1.1.4'
Se Se -0.0929 2.2259 'International Tables Vol C Tables 4.2.6.8 and 6.1.1.4'
Bi Bi -4.1077 10.2566 'International Tables Vol C Tables 4.2.6.8 and 6.1.1.4'

loop_
_geom_angle_atom_site_label_1
_geom_angle_atom_site_label_2
_geom_angle_atom_site_label_3
_geom_angle
C2' C1 Se1' 104.7(16)
C2 C1 Se1 111.9(12)
C2 C1 Bi1 121.4(12)
C2' C1 Bi1 136.6(15)
Se1' C1 Bi1 118.4(5)
Se1 C1 Bi1 126.6(4)
C4 Se1 C1 89.9(5)
C1 C2 C3 109.5(16)
C1 C2 H2 125.2
C3 C2 H2 125.2
C1 C2' C4 116(2)
C1 C2' H2' 121.8
C4 C2' H2' 121.8
C3 Se1' C1 90.6(6)
C4 C3 C2 113.1(11)
C4 C3 Se1' 129.0(9)
C4 C3 H3 123.5
C2 C3 H3 123.5
C3 C4 C2' 98.7(16)
C3 C4 Se1 115.5(9)
C3 C4 H4 122.2
Se1 C4 H4 122.2
C6 C5 Se2 109.6(6)
C6 C5 Bi1 130.4(7)
Se2 C5 Bi1 119.4(5)
C5 C6 C7 115.3(10)
C5 C6 H6 122.4
C7 C6 H6 122.4
C8 Se2 C5 87.7(5)
C8 C7 C6 115.0(11)
C8 C7 H7 122.5
C6 C7 H7 122.5
C7 C8 Se2 112.4(8)
C7 C8 H8 123.8
Se2 C8 H8 123.8
C10 C9 Se3 111.0(7)
C10 C9 Bi1 123.9(7)
Se3 C9 Bi1 125.1(6)
C9 C10 C11 113.6(9)
C9 C10 H10 123.2
C11 C10 H10 123.2
C12 C11 C10 114.7(11)
C12 C11 H11 122.6
C10 C11 H11 122.6
C11 C12 Se3 112.3(8)
C11 C12 H12 123.8
Se3 C12 H12 123.8
C12 Se3 C9 88.3(5)
C1 Bi1 C5 94.3(3)
C1 Bi1 C9 92.1(4)
C5 Bi1 C9 92.1(3)

loop_
_geom_bond_atom_site_label_1
_geom_bond_atom_site_label_2
_geom_bond_distance
C1 C2 1.408(19)
C1 C2' 1.41(3)
C1 Se1' 1.829(8)
C1 Se1 1.842(9)
C1 Bi1 2.226(10)
Se1 C4 1.754(11)
C2 C3 1.55(3)
C2 H2 0.9300
C2' C4 1.57(3)
C2' H2' 0.9300
Se1' C3 1.557(14)
C3 C4 1.337(14)
C3 H3 0.9300
C4 H4 0.9300
C5 C6 1.392(14)
C5 Se2 1.871(10)
C5 Bi1 2.239(9)
C6 C7 1.421(12)
C6 H6 0.9300
Se2 C8 1.856(11)
C7 C8 1.338(16)
C7 H7 0.9300
C8 H8 0.9300
C9 C10 1.377(15)
C9 Se3 1.856(9)
C9 Bi1 2.245(10)
C10 C11 1.459(14)
C10 H10 0.9300
C11 C12 1.344(14)
C11 H11 0.9300
C12 Se3 1.837(12)
C12 H12 0.9300

loop_
_geom_torsion_atom_site_label_1
_geom_torsion_atom_site_label_2
_geom_torsion_atom_site_label_3
_geom_torsion_atom_site_label_4
_geom_torsion
C2 C1 Se1 C4 -0.4(14)
C2' C1 Se1 C4 -19(15)
Se1' C1 Se1 C4 -1.9(7)
Bi1 C1 Se1 C4 -179.3(7)
C2' C1 C2 C3 3(4)
Se1' C1 C2 C3 155(25)
Se1 C1 C2 C3 0(2)
Bi1 C1 C2 C3 178.5(10)
C2 C1 C2' C4 -6(5)
Se1' C1 C2' C4 -8(5)
Se1 C1 C2' C4 156(19)
Bi1 C1 C2' C4 179.3(15)
C2 C1 Se1' C3 -23(23)
C2' C1 Se1' C3 5(3)
Se1 C1 Se1' C3 1.8(8)
Bi1 C1 Se1' C3 179.4(6)
C1 C2 C3 C4 1(2)
C1 C2 C3 Se1' -174(6)
C1 Se1' C3 C4 -1.0(13)
C1 Se1' C3 C2 4(4)
C2 C3 C4 C2' -5(3)
Se1' C3 C4 C2' -3(3)
C2 C3 C4 Se1 -1.9(17)
Se1' C3 C4 Se1 -0.3(16)
C1 C2' C4 C3 7(5)
C1 C2' C4 Se1 -164(13)
C1 Se1 C4 C3 1.4(9)
C1 Se1 C4 C2' 11(9)
Se2 C5 C6 C7 1.4(10)
Bi1 C5 C6 C7 172.5(6)
C6 C5 Se2 C8 -0.4(6)
Bi1 C5 Se2 C8 -172.6(5)
C5 C6 C7 C8 -2.0(13)
C6 C7 C8 Se2 1.6(12)
C5 Se2 C8 C7 -0.7(8)
Se3 C9 C10 C11 -0.3(10)
Bi1 C9 C10 C11 179.0(6)
C9 C10 C11 C12 -0.4(12)
C10 C11 C12 Se3 0.9(10)
C11 C12 Se3 C9 -0.9(7)
C10 C9 Se3 C12 0.6(7)
Bi1 C9 Se3 C12 -178.7(5)
